data_4506484
loop_
_publ_author_name
'Wahl, Helene'
'Haynes, Delia A.'
'le Roex, Tanya'

_publ_section_title
;
 A Series of Polymorphs of Hexakis(4-fluorophenoxy)cyclotriphosphazene
;
_journal_issue 8
_journal_name_full 'Crystal Growth &amp; Design'
_journal_page_first 4031
_journal_paper_doi 10.1021/cg300503p
_journal_volume 12
_journal_year 2012
_chemical_formula_moiety 'C36 H24 F6 N3 O6 P3'
_chemical_formula_sum 'C36 H24 F6 N3 O6 P3'
_chemical_formula_weight 801.49
_chemical_name_common Hexakis(4-fluorophenoxy)cyclotriphosphazene
_chemical_name_systematic
;
 ?
;
_space_group_IT_number 14
_symmetry_cell_setting monoclinic
_symmetry_space_group_name_Hall '-P 2yn'
_symmetry_space_group_name_H-M 'P 1 21/n 1'
_atom_sites_solution_hydrogens geom
_atom_sites_solution_primary direct
_atom_sites_solution_secondary difmap
_audit_creation_method SHELXL-97
_cell_angle_alpha 90.00
_cell_angle_beta 104.595(2)
_cell_angle_gamma 90.00
_cell_formula_units_Z 4
_cell_length_a 20.870(2)
_cell_length_b 8.0774(9)
_cell_length_c 21.794(2)
_cell_measurement_reflns_used 7761
_cell_measurement_temperature 296(2)
_cell_measurement_theta_max 28.163
_cell_measurement_theta_min 2.322
_cell_volume 3555.4(6)
_computing_cell_refinement 'Bruker SAINT'
_computing_data_collection 'Bruker APEX2'
_computing_data_reduction 'Bruker SAINT'
_computing_structure_refinement 'SHELXL-97 (Sheldrick, 2008)'
_computing_structure_solution 'SHELXS-97 (Sheldrick, 2008)'
_diffrn_ambient_temperature 296(2)
_diffrn_measured_fraction_theta_full 0.998
_diffrn_measured_fraction_theta_max 0.957
_diffrn_measurement_device_type 'Bruker SMART APEX'
_diffrn_measurement_method '\f and \w scans'
_diffrn_radiation_monochromator graphite
_diffrn_radiation_source 'fine-focus sealed tube'
_diffrn_radiation_type MoK\a
_diffrn_radiation_wavelength 0.71073
_diffrn_reflns_av_R_equivalents 0.0398
_diffrn_reflns_av_sigmaI/netI 0.0527
_diffrn_reflns_limit_h_max 16
_diffrn_reflns_limit_h_min -27
_diffrn_reflns_limit_k_max 8
_diffrn_reflns_limit_k_min -10
_diffrn_reflns_limit_l_max 28
_diffrn_reflns_limit_l_min -27
_diffrn_reflns_number 22095
_diffrn_reflns_theta_full 25.50
_diffrn_reflns_theta_max 28.29
_diffrn_reflns_theta_min 1.93
_diffrn_standards_number 0
_exptl_absorpt_coefficient_mu 0.250
_exptl_absorpt_correction_T_max 0.9618
_exptl_absorpt_correction_T_min 0.8882
_exptl_absorpt_correction_type multi-scan
_exptl_absorpt_process_details 'symmetry-related measurements'
_exptl_crystal_colour Colourless
_exptl_crystal_density_diffrn 1.497
_exptl_crystal_density_method 'not measured'
_exptl_crystal_description Block
_exptl_crystal_F_000 1632
_exptl_crystal_size_max 0.49
_exptl_crystal_size_mid 0.28
_exptl_crystal_size_min 0.16
_refine_diff_density_max 0.291
_refine_diff_density_min -0.304
_refine_diff_density_rms 0.044
_refine_ls_extinction_method none
_refine_ls_goodness_of_fit_ref 0.981
_refine_ls_hydrogen_treatment constr
_refine_ls_matrix_type full
_refine_ls_number_parameters 487
_refine_ls_number_reflns 8454
_refine_ls_number_restraints 0
_refine_ls_restrained_S_all 0.981
_refine_ls_R_factor_all 0.1083
_refine_ls_R_factor_gt 0.0528
_refine_ls_shift/su_max 0.026
_refine_ls_shift/su_mean 0.003
_refine_ls_structure_factor_coef Fsqd
_refine_ls_weighting_details 'calc w=1/[\s^2^(Fo^2^)+(0.0846P)^2^+0.0000P] where P=(Fo^2^+2Fc^2^)/3'
_refine_ls_weighting_scheme calc
_refine_ls_wR_factor_gt 0.1359
_refine_ls_wR_factor_ref 0.1661
_reflns_number_gt 4481
_reflns_number_total 8454
_reflns_threshold_expression >2sigma(I)
_cod_data_source_file cg300503p_si_002.cif
_cod_data_source_block AlphaRT.CIF
_cod_depositor_comments
;
The following automatic conversions were performed:

'_exptl_absorpt_correction_type' value 'Multi-scan' changed to
'multi-scan' according to
/home/saulius/struct/CIF-dictionaries/cif_core.dic dictionary named
'cif_core.dic' version 2.4.2 from 2011-04-26.

Automatic conversion script
Id: cif_fix_values 1891 2012-01-12 08:04:46Z andrius 
;
_cod_original_cell_volume 3555.4(7)
_cod_original_sg_symbol_H-M P21/n
_cod_database_code 4506484

loop_
_symmetry_equiv_pos_as_xyz
'x, y, z'
'-x+1/2, y+1/2, -z+1/2'
'-x, -y, -z'
'x-1/2, -y-1/2, z-1/2'

loop_
_atom_site_label
_atom_site_type_symbol
_atom_site_fract_x
_atom_site_fract_y
_atom_site_fract_z
_atom_site_U_iso_or_equiv
_atom_site_adp_type
_atom_site_occupancy
_atom_site_symmetry_multiplicity
_atom_site_calc_flag
_atom_site_refinement_flags
P1 P 0.86193(4) 0.20883(8) 0.05349(3) 0.0591(2) Uani 1 1 d .
F1 F 0.71088(15) -0.0413(4) -0.22964(10) 0.1637(11) Uani 1 1 d .
O1 O 0.79307(10) 0.2392(2) 0.00458(8) 0.0697(5) Uani 1 1 d .
N1 N 0.87944(11) 0.0189(2) 0.06062(10) 0.0617(6) Uani 1 1 d .
C1 C 0.77501(14) 0.1650(3) -0.05543(12) 0.0608(7) Uani 1 1 d .
P2 P 0.88844(4) -0.07719(8) 0.12533(3) 0.0625(2) Uani 1 1 d .
F2 F 0.58910(12) -0.2987(4) -0.01909(14) 0.1497(10) Uani 1 1 d .
O2 O 0.84604(12) -0.2404(2) 0.11527(9) 0.0813(6) Uani 1 1 d .
N2 N 0.87738(11) 0.0254(2) 0.18344(9) 0.0584(5) Uani 1 1 d .
C2 C 0.74411(15) 0.0168(4) -0.06216(14) 0.0782(8) Uani 1 1 d .
H2 H 0.7372 -0.0373 -0.0267 0.094 Uiso 1 1 calc R
P3 P 0.87222(4) 0.21944(8) 0.18194(3) 0.0564(2) Uani 1 1 d .
F3 F 0.55268(10) 0.1766(3) 0.13377(13) 0.1314(8) Uani 1 1 d .
O3 O 0.81935(9) 0.2783(2) 0.21780(8) 0.0635(5) Uani 1 1 d .
N3 N 0.85964(11) 0.3061(2) 0.11520(9) 0.0601(6) Uani 1 1 d .
C3 C 0.72282(19) -0.0546(4) -0.12086(17) 0.0967(11) Uani 1 1 d .
H3 H 0.7021 -0.1575 -0.1258 0.116 Uiso 1 1 calc R
F4 F 1.17329(10) 0.3646(3) 0.12686(12) 0.1168(7) Uani 1 1 d .
O4 O 0.90877(10) 0.3004(2) 0.01765(8) 0.0702(5) Uani 1 1 d .
C4 C 0.7327(2) 0.0279(6) -0.17071(16) 0.1006(12) Uani 1 1 d .
F5 F 1.16647(12) -0.0192(4) 0.33996(13) 0.1609(10) Uani 1 1 d .
O5 O 0.95750(11) -0.1684(3) 0.14238(10) 0.0915(7) Uani 1 1 d .
C5 C 0.7630(2) 0.1738(6) -0.16599(17) 0.1208(15) Uani 1 1 d .
H5 H 0.7696 0.2269 -0.2018 0.145 Uiso 1 1 calc R
F6 F 1.07719(16) 0.1897(4) 0.46741(12) 0.1837(14) Uani 1 1 d .
O6 O 0.93516(9) 0.3050(2) 0.22524(9) 0.0708(5) Uani 1 1 d .
C6 C 0.7846(2) 0.2447(5) -0.10665(16) 0.1032(12) Uani 1 1 d .
H6 H 0.8056 0.3471 -0.1021 0.124 Uiso 1 1 calc R
C7 C 0.77951(18) -0.2492(3) 0.08114(13) 0.0688(8) Uani 1 1 d .
C8 C 0.7318(2) -0.1612(4) 0.09914(16) 0.0899(10) Uani 1 1 d .
H8 H 0.7428 -0.0910 0.1340 0.108 Uiso 1 1 calc R
C9 C 0.6670(2) -0.1774(5) 0.0650(2) 0.1119(13) Uani 1 1 d .
H9 H 0.6336 -0.1171 0.0760 0.134 Uiso 1 1 calc R
C10 C 0.6528(2) -0.2831(5) 0.01506(19) 0.0971(11) Uani 1 1 d .
C11 C 0.6993(2) -0.3743(4) -0.00280(15) 0.0861(10) Uani 1 1 d .
H11 H 0.6879 -0.4473 -0.0368 0.103 Uiso 1 1 calc R
C12 C 0.76433(18) -0.3557(3) 0.03092(14) 0.0747(8) Uani 1 1 d .
H12 H 0.7977 -0.4154 0.0195 0.090 Uiso 1 1 calc R
C13 C 0.75104(13) 0.2499(3) 0.19439(12) 0.0547(6) Uani 1 1 d .
C14 C 0.71954(16) 0.1599(4) 0.23082(15) 0.0752(8) Uani 1 1 d .
H14 H 0.7433 0.1146 0.2690 0.090 Uiso 1 1 calc R
C15 C 0.65210(18) 0.1367(4) 0.21050(18) 0.0885(10) Uani 1 1 d .
H15 H 0.6297 0.0769 0.2351 0.106 Uiso 1 1 calc R
C16 C 0.61884(16) 0.2024(4) 0.15421(18) 0.0816(9) Uani 1 1 d .
C17 C 0.64930(17) 0.2923(5) 0.11805(15) 0.0882(10) Uani 1 1 d .
H17 H 0.6253 0.3362 0.0797 0.106 Uiso 1 1 calc R
C18 C 0.71674(16) 0.3188(4) 0.13849(13) 0.0751(8) Uani 1 1 d .
H18 H 0.7385 0.3826 0.1145 0.090 Uiso 1 1 calc R
C19 C 0.97661(16) 0.3178(3) 0.04660(13) 0.0648(7) Uani 1 1 d .
C20 C 1.02127(18) 0.2261(4) 0.02356(14) 0.0752(8) Uani 1 1 d .
H20 H 1.0062 0.1535 -0.0101 0.090 Uiso 1 1 calc R
C21 C 1.08752(19) 0.2422(4) 0.05021(17) 0.0850(10) Uani 1 1 d .
H21 H 1.1182 0.1810 0.0353 0.102 Uiso 1 1 calc R
C22 C 1.10733(17) 0.3503(4) 0.09916(17) 0.0815(9) Uani 1 1 d .
C23 C 1.06457(18) 0.4449(4) 0.12178(16) 0.0857(9) Uani 1 1 d .
H23 H 1.0801 0.5193 0.1547 0.103 Uiso 1 1 calc R
C24 C 0.99796(17) 0.4283(4) 0.09499(15) 0.0765(8) Uani 1 1 d .
H24 H 0.9676 0.4916 0.1096 0.092 Uiso 1 1 calc R
C25 C 1.01015(15) -0.1243(4) 0.19303(13) 0.0670(8) Uani 1 1 d .
C26 C 1.0565(2) -0.0159(5) 0.18456(17) 0.0997(11) Uani 1 1 d .
H26 H 1.0526 0.0337 0.1453 0.120 Uiso 1 1 calc R
C27 C 1.1095(2) 0.0204(6) 0.2347(2) 0.1200(14) Uani 1 1 d .
H27 H 1.1417 0.0956 0.2300 0.144 Uiso 1 1 calc R
C28 C 1.1139(2) -0.0545(5) 0.29037(19) 0.1014(11) Uani 1 1 d .
C29 C 1.0689(2) -0.1569(6) 0.30033(17) 0.1058(12) Uani 1 1 d .
H29 H 1.0727 -0.2027 0.3402 0.127 Uiso 1 1 calc R
C30 C 1.01571(18) -0.1952(5) 0.25049(17) 0.0951(11) Uani 1 1 d .
H30 H 0.9837 -0.2695 0.2563 0.114 Uiso 1 1 calc R
C31 C 0.96899(14) 0.2676(4) 0.28741(14) 0.0676(8) Uani 1 1 d .
C32 C 1.02825(18) 0.3416(5) 0.3079(2) 0.1090(13) Uani 1 1 d .
H32 H 1.0446 0.4097 0.2810 0.131 Uiso 1 1 calc R
C33 C 1.0641(2) 0.3155(7) 0.3686(3) 0.149(2) Uani 1 1 d .
H33 H 1.1049 0.3671 0.3833 0.179 Uiso 1 1 calc R
C34 C 1.0410(2) 0.2169(6) 0.40692(19) 0.1179(15) Uani 1 1 d .
C35 C 0.9828(2) 0.1372(6) 0.38745(17) 0.1119(13) Uani 1 1 d .
H35 H 0.9678 0.0668 0.4146 0.134 Uiso 1 1 calc R
C36 C 0.94575(18) 0.1627(5) 0.32588(15) 0.0949(11) Uani 1 1 d .
H36 H 0.9054 0.1089 0.3109 0.114 Uiso 1 1 calc R

loop_
_atom_site_aniso_label
_atom_site_aniso_U_11
_atom_site_aniso_U_22
_atom_site_aniso_U_33
_atom_site_aniso_U_23
_atom_site_aniso_U_13
_atom_site_aniso_U_12
P1 0.0694(5) 0.0524(4) 0.0541(4) 0.0001(3) 0.0127(4) 0.0051(3)
F1 0.196(3) 0.199(3) 0.0735(14) -0.0438(15) -0.0080(16) 0.020(2)
O1 0.0746(13) 0.0674(11) 0.0598(11) -0.0031(9) 0.0035(10) 0.0140(10)
N1 0.0746(15) 0.0516(12) 0.0579(12) -0.0059(9) 0.0144(12) 0.0072(11)
C1 0.0678(18) 0.0568(15) 0.0545(15) 0.0086(12) 0.0090(14) 0.0105(13)
P2 0.0701(5) 0.0503(4) 0.0582(4) -0.0038(3) -0.0002(4) 0.0095(3)
F2 0.0936(17) 0.168(2) 0.172(3) -0.0407(19) 0.0034(17) -0.0301(16)
O2 0.1071(17) 0.0476(11) 0.0731(13) 0.0019(9) -0.0072(13) -0.0023(10)
N2 0.0642(14) 0.0540(12) 0.0513(12) 0.0010(9) 0.0041(11) 0.0044(10)
C2 0.079(2) 0.083(2) 0.0617(17) 0.0137(15) -0.0036(16) -0.0108(17)
P3 0.0595(4) 0.0540(4) 0.0521(4) -0.0063(3) 0.0075(3) 0.0000(3)
F3 0.0684(14) 0.171(2) 0.151(2) -0.0049(17) 0.0206(14) -0.0085(13)
O3 0.0649(12) 0.0699(11) 0.0528(10) -0.0117(8) 0.0092(9) 0.0018(9)
N3 0.0749(15) 0.0458(11) 0.0592(13) -0.0044(9) 0.0160(12) 0.0034(10)
C3 0.102(3) 0.084(2) 0.084(2) -0.0062(19) -0.014(2) -0.011(2)
F4 0.0836(15) 0.1101(16) 0.158(2) -0.0140(14) 0.0330(15) -0.0138(12)
O4 0.0799(14) 0.0729(12) 0.0580(11) 0.0063(9) 0.0174(11) -0.0012(10)
C4 0.118(3) 0.116(3) 0.058(2) -0.015(2) 0.004(2) 0.021(3)
F5 0.0999(18) 0.206(3) 0.136(2) 0.0053(19) -0.0461(15) -0.0068(17)
O5 0.0882(16) 0.0868(14) 0.0817(14) -0.0235(11) -0.0117(12) 0.0378(12)
C5 0.169(5) 0.133(4) 0.063(2) 0.017(2) 0.034(3) -0.015(3)
F6 0.185(3) 0.201(3) 0.1045(18) 0.0054(17) -0.0768(19) -0.003(2)
O6 0.0664(12) 0.0722(12) 0.0661(12) -0.0076(9) 0.0024(10) -0.0108(10)
C6 0.145(4) 0.089(2) 0.075(2) 0.0140(18) 0.026(2) -0.028(2)
C7 0.097(2) 0.0493(15) 0.0545(15) 0.0028(12) 0.0091(17) -0.0106(15)
C8 0.109(3) 0.082(2) 0.083(2) -0.0275(17) 0.032(2) -0.027(2)
C9 0.091(3) 0.119(3) 0.131(3) -0.041(3) 0.039(3) -0.028(2)
C10 0.086(3) 0.103(3) 0.096(3) -0.011(2) 0.012(2) -0.029(2)
C11 0.110(3) 0.075(2) 0.0642(19) -0.0091(15) 0.005(2) -0.019(2)
C12 0.106(3) 0.0529(16) 0.0599(16) -0.0032(13) 0.0107(18) -0.0001(16)
C13 0.0602(16) 0.0535(14) 0.0504(14) -0.0052(11) 0.0139(13) 0.0040(12)
C14 0.081(2) 0.0754(19) 0.0728(19) 0.0218(15) 0.0253(18) 0.0161(17)
C15 0.084(2) 0.083(2) 0.110(3) 0.0255(19) 0.044(2) 0.0080(19)
C16 0.062(2) 0.090(2) 0.095(2) -0.0084(19) 0.022(2) -0.0018(17)
C17 0.068(2) 0.133(3) 0.0605(18) 0.0098(18) 0.0102(17) 0.013(2)
C18 0.075(2) 0.094(2) 0.0584(17) 0.0162(15) 0.0204(16) 0.0037(17)
C19 0.083(2) 0.0548(15) 0.0628(17) 0.0043(13) 0.0305(16) -0.0023(14)
C20 0.096(2) 0.0691(18) 0.0684(18) -0.0065(14) 0.0348(19) -0.0075(17)
C21 0.096(3) 0.074(2) 0.099(2) -0.0050(18) 0.050(2) 0.0002(19)
C22 0.072(2) 0.077(2) 0.101(2) -0.0008(19) 0.031(2) -0.0130(18)
C23 0.093(3) 0.076(2) 0.096(2) -0.0199(18) 0.037(2) -0.0187(19)
C24 0.084(2) 0.0662(18) 0.087(2) -0.0148(16) 0.0373(19) -0.0058(16)
C25 0.0675(19) 0.0660(17) 0.0620(17) 0.0035(14) 0.0059(16) 0.0212(15)
C26 0.112(3) 0.104(3) 0.080(2) 0.027(2) 0.017(2) 0.000(2)
C27 0.093(3) 0.131(3) 0.121(3) 0.027(3) -0.001(3) -0.031(2)
C28 0.071(2) 0.124(3) 0.093(3) 0.012(2) -0.009(2) 0.011(2)
C29 0.080(3) 0.148(3) 0.078(2) 0.046(2) 0.000(2) 0.013(3)
C30 0.072(2) 0.116(3) 0.091(2) 0.036(2) 0.009(2) -0.0012(19)
C31 0.0564(17) 0.0725(18) 0.0655(17) -0.0181(15) -0.0003(15) 0.0029(14)
C32 0.078(2) 0.110(3) 0.115(3) 0.009(2) -0.020(2) -0.026(2)
C33 0.102(3) 0.156(4) 0.141(4) 0.021(3) -0.058(3) -0.042(3)
C34 0.110(4) 0.125(3) 0.082(3) -0.012(2) -0.043(2) 0.009(3)
C35 0.101(3) 0.149(4) 0.072(2) 0.009(2) -0.005(2) -0.001(3)
C36 0.076(2) 0.131(3) 0.065(2) 0.0048(19) -0.0053(18) -0.017(2)

loop_
_atom_type_symbol
_atom_type_description
_atom_type_scat_dispersion_real
_atom_type_scat_dispersion_imag
_atom_type_scat_source
C C 0.0033 0.0016 'International Tables Vol C Tables 4.2.6.8 and 6.1.1.4'
H H 0.0000 0.0000 'International Tables Vol C Tables 4.2.6.8 and 6.1.1.4'
N N 0.0061 0.0033 'International Tables Vol C Tables 4.2.6.8 and 6.1.1.4'
O O 0.0106 0.0060 'International Tables Vol C Tables 4.2.6.8 and 6.1.1.4'
F F 0.0171 0.0103 'International Tables Vol C Tables 4.2.6.8 and 6.1.1.4'
P P 0.1023 0.0942 'International Tables Vol C Tables 4.2.6.8 and 6.1.1.4'

loop_
_geom_angle_atom_site_label_1
_geom_angle_atom_site_label_2
_geom_angle_atom_site_label_3
_geom_angle
N3 P1 N1 117.37(11)
N3 P1 O1 106.38(11)
N1 P1 O1 111.54(11)
N3 P1 O4 110.21(11)
N1 P1 O4 110.33(11)
O1 P1 O4 99.49(11)
C1 O1 P1 123.31(17)
P1 N1 P2 122.63(13)
C6 C1 C2 120.0(3)
C6 C1 O1 120.5(3)
C2 C1 O1 119.3(2)
O2 P2 O5 95.16(13)
O2 P2 N2 111.17(12)
O5 P2 N2 111.45(11)
O2 P2 N1 110.59(11)
O5 P2 N1 109.63(13)
N2 P2 N1 116.76(11)
C7 O2 P2 124.30(16)
P3 N2 P2 122.00(13)
C1 C2 C3 120.5(3)
C1 C2 H2 119.7
C3 C2 H2 119.7
O6 P3 N2 112.57(11)
O6 P3 N3 106.19(11)
N2 P3 N3 117.21(11)
O6 P3 O3 98.81(10)
N2 P3 O3 110.07(11)
N3 P3 O3 110.41(11)
C13 O3 P3 122.87(15)
P1 N3 P3 122.33(13)
C4 C3 C2 118.0(3)
C4 C3 H3 121.0
C2 C3 H3 121.0
C19 O4 P1 120.26(16)
C5 C4 C3 123.2(3)
C5 C4 F1 118.3(4)
C3 C4 F1 118.5(4)
C25 O5 P2 123.96(17)
C4 C5 C6 118.4(3)
C4 C5 H5 120.8
C6 C5 H5 120.8
C31 O6 P3 129.11(19)
C1 C6 C5 119.7(3)
C1 C6 H6 120.1
C5 C6 H6 120.1
C8 C7 C12 121.5(3)
C8 C7 O2 121.3(3)
C12 C7 O2 117.1(3)
C7 C8 C9 119.0(3)
C7 C8 H8 120.5
C9 C8 H8 120.5
C10 C9 C8 118.8(4)
C10 C9 H9 120.6
C8 C9 H9 120.6
C11 C10 F2 117.9(4)
C11 C10 C9 123.1(4)
F2 C10 C9 119.1(4)
C10 C11 C12 118.0(3)
C10 C11 H11 121.0
C12 C11 H11 121.0
C7 C12 C11 119.6(3)
C7 C12 H12 120.2
C11 C12 H12 120.2
C14 C13 C18 121.0(3)
C14 C13 O3 118.0(2)
C18 C13 O3 120.8(3)
C13 C14 C15 119.3(3)
C13 C14 H14 120.3
C15 C14 H14 120.3
C16 C15 C14 119.1(3)
C16 C15 H15 120.5
C14 C15 H15 120.5
C17 C16 F3 118.9(3)
C17 C16 C15 122.1(3)
F3 C16 C15 118.9(3)
C16 C17 C18 119.3(3)
C16 C17 H17 120.4
C18 C17 H17 120.4
C13 C18 C17 119.1(3)
C13 C18 H18 120.4
C17 C18 H18 120.4
C24 C19 C20 120.8(3)
C24 C19 O4 120.5(3)
C20 C19 O4 118.7(3)
C21 C20 C19 119.9(3)
C21 C20 H20 120.0
C19 C20 H20 120.0
C22 C21 C20 118.1(3)
C22 C21 H21 121.0
C20 C21 H21 121.0
C23 C22 C21 123.2(3)
C23 C22 F4 118.3(3)
C21 C22 F4 118.4(3)
C22 C23 C24 118.6(3)
C22 C23 H23 120.7
C24 C23 H23 120.7
C19 C24 C23 119.3(3)
C19 C24 H24 120.3
C23 C24 H24 120.3
C26 C25 C30 120.2(3)
C26 C25 O5 120.4(3)
C30 C25 O5 119.4(3)
C25 C26 C27 119.3(3)
C25 C26 H26 120.4
C27 C26 H26 120.4
C28 C27 C26 118.8(4)
C28 C27 H27 120.6
C26 C27 H27 120.6
C29 C28 C27 123.2(4)
C29 C28 F5 117.9(4)
C27 C28 F5 118.9(4)
C28 C29 C30 118.7(3)
C28 C29 H29 120.7
C30 C29 H29 120.7
C25 C30 C29 119.9(3)
C25 C30 H30 120.1
C29 C30 H30 120.1
C32 C31 C36 120.7(3)
C32 C31 O6 115.2(3)
C36 C31 O6 124.1(3)
C31 C32 C33 119.2(4)
C31 C32 H32 120.4
C33 C32 H32 120.4
C34 C33 C32 120.4(4)
C34 C33 H33 119.8
C32 C33 H33 119.8
C33 C34 C35 122.0(4)
C33 C34 F6 120.3(5)
C35 C34 F6 117.6(5)
C34 C35 C36 118.2(4)
C34 C35 H35 120.9
C36 C35 H35 120.9
C31 C36 C35 119.3(3)
C31 C36 H36 120.3
C35 C36 H36 120.3

loop_
_geom_bond_atom_site_label_1
_geom_bond_atom_site_label_2
_geom_bond_distance
P1 N3 1.569(2)
P1 N1 1.575(2)
P1 O1 1.578(2)
P1 O4 1.580(2)
F1 C4 1.369(4)
O1 C1 1.401(3)
N1 P2 1.579(2)
C1 C6 1.346(4)
C1 C2 1.350(4)
P2 O2 1.572(2)
P2 O5 1.577(2)
P2 N2 1.578(2)
F2 C10 1.355(4)
O2 C7 1.402(4)
N2 P3 1.571(2)
C2 C3 1.371(4)
C2 H2 0.9300
P3 O6 1.5711(19)
P3 N3 1.576(2)
P3 O3 1.5777(19)
F3 C16 1.356(4)
O3 C13 1.407(3)
C3 C4 1.334(5)
C3 H3 0.9300
F4 C22 1.362(4)
O4 C19 1.404(3)
C4 C5 1.329(5)
F5 C28 1.362(4)
O5 C25 1.393(3)
C5 C6 1.382(5)
C5 H5 0.9300
F6 C34 1.362(4)
O6 C31 1.394(3)
C6 H6 0.9300
C7 C8 1.359(5)
C7 C12 1.365(4)
C8 C9 1.376(5)
C8 H8 0.9300
C9 C10 1.356(5)
C9 H9 0.9300
C10 C11 1.353(5)
C11 C12 1.378(4)
C11 H11 0.9300
C12 H12 0.9300
C13 C14 1.362(4)
C13 C18 1.366(4)
C14 C15 1.378(4)
C14 H14 0.9300
C15 C16 1.356(5)
C15 H15 0.9300
C16 C17 1.343(5)
C17 C18 1.382(4)
C17 H17 0.9300
C18 H18 0.9300
C19 C24 1.368(4)
C19 C20 1.380(4)
C20 C21 1.364(4)
C20 H20 0.9300
C21 C22 1.360(5)
C21 H21 0.9300
C22 C23 1.358(4)
C23 C24 1.372(4)
C23 H23 0.9300
C24 H24 0.9300
C25 C26 1.351(4)
C25 C30 1.355(4)
C26 C27 1.377(5)
C26 H26 0.9300
C27 C28 1.337(5)
C27 H27 0.9300
C28 C29 1.311(5)
C29 C30 1.378(5)
C29 H29 0.9300
C30 H30 0.9300
C31 C32 1.344(4)
C31 C36 1.364(4)
C32 C33 1.361(6)
C32 H32 0.9300
C33 C34 1.329(6)
C33 H33 0.9300
C34 C35 1.346(6)
C35 C36 1.385(5)
C35 H35 0.9300
C36 H36 0.9300

loop_
_geom_torsion_atom_site_label_1
_geom_torsion_atom_site_label_2
_geom_torsion_atom_site_label_3
_geom_torsion_atom_site_label_4
_geom_torsion
N3 P1 O1 C1 -176.68(19)
N1 P1 O1 C1 -47.5(2)
O4 P1 O1 C1 68.9(2)
N3 P1 N1 P2 5.3(2)
O1 P1 N1 P2 -117.77(16)
O4 P1 N1 P2 132.64(16)
P1 O1 C1 C6 -94.4(3)
P1 O1 C1 C2 89.7(3)
P1 N1 P2 O2 129.82(16)
P1 N1 P2 O5 -126.53(17)
P1 N1 P2 N2 1.4(2)
O5 P2 O2 C7 -160.3(2)
N2 P2 O2 C7 84.3(2)
N1 P2 O2 C7 -47.1(3)
O2 P2 N2 P3 -140.41(15)
O5 P2 N2 P3 114.77(17)
N1 P2 N2 P3 -12.3(2)
C6 C1 C2 C3 0.6(5)
O1 C1 C2 C3 176.6(3)
P2 N2 P3 O6 -107.86(16)
P2 N2 P3 N3 15.7(2)
P2 N2 P3 O3 142.97(14)
O6 P3 O3 C13 173.02(18)
N2 P3 O3 C13 -68.9(2)
N3 P3 O3 C13 62.0(2)
N1 P1 N3 P3 -1.6(2)
O1 P1 N3 P3 124.02(16)
O4 P1 N3 P3 -129.05(16)
O6 P3 N3 P1 118.30(16)
N2 P3 N3 P1 -8.5(2)
O3 P3 N3 P1 -135.55(15)
C1 C2 C3 C4 -1.0(5)
N3 P1 O4 C19 63.3(2)
N1 P1 O4 C19 -67.9(2)
O1 P1 O4 C19 174.79(18)
C2 C3 C4 C5 1.3(6)
C2 C3 C4 F1 -179.2(3)
O2 P2 O5 C25 -134.4(3)
N2 P2 O5 C25 -19.3(3)
N1 P2 O5 C25 111.5(3)
C3 C4 C5 C6 -1.0(7)
F1 C4 C5 C6 179.5(4)
N2 P3 O6 C31 -46.5(3)
N3 P3 O6 C31 -176.0(2)
O3 P3 O6 C31 69.6(2)
C2 C1 C6 C5 -0.4(6)
O1 C1 C6 C5 -176.3(4)
C4 C5 C6 C1 0.5(7)
P2 O2 C7 C8 -60.8(4)
P2 O2 C7 C12 122.2(2)
C12 C7 C8 C9 -1.5(5)
O2 C7 C8 C9 -178.3(3)
C7 C8 C9 C10 1.1(6)
C8 C9 C10 C11 0.3(6)
C8 C9 C10 F2 -179.5(4)
F2 C10 C11 C12 178.5(3)
C9 C10 C11 C12 -1.3(6)
C8 C7 C12 C11 0.4(4)
O2 C7 C12 C11 177.4(2)
C10 C11 C12 C7 0.9(5)
P3 O3 C13 C14 120.3(2)
P3 O3 C13 C18 -63.4(3)
C18 C13 C14 C15 0.7(4)
O3 C13 C14 C15 177.0(3)
C13 C14 C15 C16 0.9(5)
C14 C15 C16 C17 -1.3(5)
C14 C15 C16 F3 178.7(3)
F3 C16 C17 C18 -179.8(3)
C15 C16 C17 C18 0.2(5)
C14 C13 C18 C17 -1.8(4)
O3 C13 C18 C17 -178.0(3)
C16 C17 C18 C13 1.4(5)
P1 O4 C19 C24 -73.7(3)
P1 O4 C19 C20 108.9(2)
C24 C19 C20 C21 1.7(4)
O4 C19 C20 C21 179.1(3)
C19 C20 C21 C22 -0.2(5)
C20 C21 C22 C23 -1.4(5)
C20 C21 C22 F4 178.7(3)
C21 C22 C23 C24 1.5(5)
F4 C22 C23 C24 -178.6(3)
C20 C19 C24 C23 -1.6(4)
O4 C19 C24 C23 -178.9(3)
C22 C23 C24 C19 0.0(5)
P2 O5 C25 C26 -92.0(3)
P2 O5 C25 C30 90.1(3)
C30 C25 C26 C27 0.5(5)
O5 C25 C26 C27 -177.3(3)
C25 C26 C27 C28 0.7(6)
C26 C27 C28 C29 -2.5(7)
C26 C27 C28 F5 179.7(4)
C27 C28 C29 C30 2.9(7)
F5 C28 C29 C30 -179.3(4)
C26 C25 C30 C29 -0.2(5)
O5 C25 C30 C29 177.7(3)
C28 C29 C30 C25 -1.5(6)
P3 O6 C31 C32 167.9(2)
P3 O6 C31 C36 -11.3(4)
C36 C31 C32 C33 -2.4(6)
O6 C31 C32 C33 178.4(4)
C31 C32 C33 C34 0.6(8)
C32 C33 C34 C35 1.3(8)
C32 C33 C34 F6 179.3(4)
C33 C34 C35 C36 -1.4(7)
F6 C34 C35 C36 -179.5(4)
C32 C31 C36 C35 2.3(5)
O6 C31 C36 C35 -178.6(3)
C34 C35 C36 C31 -0.4(6)

loop_
_cod_related_entry_id
_cod_related_entry_database
_cod_related_entry_code
1 ChemSpider 9472311
